data_4346128
loop_
_publ_author_name
'Knorr, Michael'
'Bonnot, Antoine'
'Lapprand, Antony'
'Khatyr, Abderrahim'
'Strohmann, Carsten'
'Kubicki, Marek M.'
'Rousselin, Yoann'
'Harvey, Pierre D.'

_publ_section_title
;
 Reactivity of CuI and CuBr toward dialkyl sulfides RSR: from discrete
 molecular Cu4I4S4 and Cu8I8S6 clusters to luminescent copper(I)
 coordination polymers.
;
_journal_issue 8
_journal_name_full 'Inorganic chemistry'
_journal_page_first 4076
_journal_page_last 4093
_journal_paper_doi 10.1021/acs.inorgchem.5b00327
_journal_volume 54
_journal_year 2015
_chemical_formula_moiety 'C36 H84 Cu8 I8 S6'
_chemical_formula_sum 'C36 H84 Cu8 I8 S6'
_chemical_formula_weight 2232.91
_space_group_crystal_system triclinic
_space_group_IT_number 2
_space_group_name_Hall '-P 1'
_space_group_name_H-M_alt 'P -1'
_atom_sites_solution_hydrogens geom
_atom_sites_solution_primary direct
_atom_sites_solution_secondary difmap
_audit_creation_method SHELXL-97
_cell_angle_alpha 88.548(16)
_cell_angle_beta 79.375(17)
_cell_angle_gamma 63.600(16)
_cell_formula_units_Z 1
_cell_length_a 11.0096(19)
_cell_length_b 11.6305(17)
_cell_length_c 14.205(3)
_cell_measurement_reflns_used 33352
_cell_measurement_temperature 173(2)
_cell_measurement_theta_max 30.7470
_cell_measurement_theta_min 2.5550
_cell_volume 1598.0(6)
_computing_cell_refinement 'CrysAlis CCD, Oxford Diffraction Ltd.2012'
_computing_data_collection 'CrysAlis CCD, Oxford Diffraction Ltd.2012'
_computing_data_reduction 'CrysAlis RED, Oxford Diffraction Ltd.2012'
_computing_structure_refinement 'SHELXL-97 (Sheldrick, 2008)'
_computing_structure_solution 'SHELXS-97 (Sheldrick, 2008)'
_diffrn_ambient_temperature 173(2)
_diffrn_detector_area_resol_mean 16.0560
_diffrn_measured_fraction_theta_full 0.999
_diffrn_measured_fraction_theta_max 0.999
_diffrn_measurement_details
;
#__ type_ start__ end____ width___ exp.time_
  1 omega    3.00   90.00   1.0000    4.0000
omega____ theta____ kappa____ phi______ frames
    -       21.1462   57.0000    0.0000 87

#__ type_ start__ end____ width___ exp.time_
  2 omega  -48.00   38.00   1.0000    4.0000
omega____ theta____ kappa____ phi______ frames
    -       21.1462  -57.0000 -150.0000 86

#__ type_ start__ end____ width___ exp.time_
  3 omega  -48.00   40.00   1.0000    4.0000
omega____ theta____ kappa____ phi______ frames
    -       21.1462  -57.0000   30.0000 88

#__ type_ start__ end____ width___ exp.time_
  4 omega    8.00   94.00   1.0000    4.0000
omega____ theta____ kappa____ phi______ frames
    -       21.1462   38.0000  -60.0000 86

#__ type_ start__ end____ width___ exp.time_
  5 omega    2.00   91.00   1.0000    4.0000
omega____ theta____ kappa____ phi______ frames
    -       21.1462   38.0000  120.0000 89

#__ type_ start__ end____ width___ exp.time_
  6 omega  -25.00   63.00   1.0000    4.0000
omega____ theta____ kappa____ phi______ frames
    -       21.1462  -99.0000  150.0000 88

#__ type_ start__ end____ width___ exp.time_
  7 omega   -4.00   81.00   1.0000    4.0000
omega____ theta____ kappa____ phi______ frames
    -       21.1462   38.0000 -150.0000 85

#__ type_ start__ end____ width___ exp.time_
  8 omega  -24.00   63.00   1.0000    4.0000
omega____ theta____ kappa____ phi______ frames
    -       21.1462  -99.0000  -30.0000 87

#__ type_ start__ end____ width___ exp.time_
  9 omega  -25.00   20.00   1.0000    4.0000
omega____ theta____ kappa____ phi______ frames
    -      -22.0837  -99.0000 -150.0000 45

#__ type_ start__ end____ width___ exp.time_
 10 omega    1.00   82.00   1.0000    4.0000
omega____ theta____ kappa____ phi______ frames
    -       21.1462 -131.0000  -41.0000 81

#__ type_ start__ end____ width___ exp.time_
 11 omega   34.00   97.00   1.0000    4.0000
omega____ theta____ kappa____ phi______ frames
    -       21.1462  179.0000 -120.0000 63

#__ type_ start__ end____ width___ exp.time_
 12 omega  -51.00   47.00   1.0000    4.0000
omega____ theta____ kappa____ phi______ frames
    -       21.1462  -38.0000  -90.0000 98

#__ type_ start__ end____ width___ exp.time_
 13 omega  -92.00    8.00   1.0000    4.0000
omega____ theta____ kappa____ phi______ frames
    -      -22.0837  -77.0000   90.0000 100

#__ type_ start__ end____ width___ exp.time_
 14 omega  -91.00   -1.00   1.0000    4.0000
omega____ theta____ kappa____ phi______ frames
    -      -22.0837  -57.0000 -150.0000 90

#__ type_ start__ end____ width___ exp.time_
 15 omega  -25.00   20.00   1.0000    4.0000
omega____ theta____ kappa____ phi______ frames
    -      -22.0837  -99.0000   60.0000 45

#__ type_ start__ end____ width___ exp.time_
 16 omega  -25.00   20.00   1.0000    4.0000
omega____ theta____ kappa____ phi______ frames
    -      -22.0837  -99.0000 -120.0000 45

#__ type_ start__ end____ width___ exp.time_
 17 omega  -52.00   94.00   1.0000    4.0000
omega____ theta____ kappa____ phi______ frames
    -       21.1462    0.0000 -180.0000 146

#__ type_ start__ end____ width___ exp.time_
 18 omega    0.00   90.00   1.0000    4.0000
omega____ theta____ kappa____ phi______ frames
    -       21.1462   57.0000  -60.0000 90

#__ type_ start__ end____ width___ exp.time_
 19 omega    7.00   88.00   1.0000    4.0000
omega____ theta____ kappa____ phi______ frames
    -       21.1462 -140.0000  144.0000 81

#__ type_ start__ end____ width___ exp.time_
 20 omega  -48.00   43.00   1.0000    4.0000
omega____ theta____ kappa____ phi______ frames
    -       21.1462  -57.0000  150.0000 91

#__ type_ start__ end____ width___ exp.time_
 21 omega   34.00   97.00   1.0000    4.0000
omega____ theta____ kappa____ phi______ frames
    -       21.1462  179.0000   90.0000 63

#__ type_ start__ end____ width___ exp.time_
 22 omega  -25.00   20.00   1.0000    4.0000
omega____ theta____ kappa____ phi______ frames
    -      -22.0837  -99.0000    0.0000 45

#__ type_ start__ end____ width___ exp.time_
 23 omega  -91.00   -1.00   1.0000    4.0000
omega____ theta____ kappa____ phi______ frames
    -      -22.0837  -57.0000  150.0000 90

#__ type_ start__ end____ width___ exp.time_
 24 omega  -52.00   94.00   1.0000    4.0000
omega____ theta____ kappa____ phi______ frames
    -       21.1462    0.0000 -120.0000 146

#__ type_ start__ end____ width___ exp.time_
 25 omega  -52.00   94.00   1.0000    4.0000
omega____ theta____ kappa____ phi______ frames
    -       21.1462    0.0000  -90.0000 146

#__ type_ start__ end____ width___ exp.time_
 26 omega  -52.00   94.00   1.0000    4.0000
omega____ theta____ kappa____ phi______ frames
    -       21.1462    0.0000 -150.0000 146
;
_diffrn_measurement_device_type 'Xcalibur, Sapphire3'
_diffrn_measurement_method '\w scans'
_diffrn_radiation_monochromator graphite
_diffrn_radiation_type MoK\a
_diffrn_radiation_wavelength 0.71073
_diffrn_reflns_av_R_equivalents 0.0357
_diffrn_reflns_av_unetI/netI 0.0148
_diffrn_reflns_limit_h_max 14
_diffrn_reflns_limit_h_min -14
_diffrn_reflns_limit_k_max 15
_diffrn_reflns_limit_k_min -15
_diffrn_reflns_limit_l_max 18
_diffrn_reflns_limit_l_min -18
_diffrn_reflns_number 79854
_diffrn_reflns_theta_full 28.00
_diffrn_reflns_theta_max 28.00
_diffrn_reflns_theta_min 2.32
_diffrn_source 'fine-focus sealed tube'
_exptl_absorpt_coefficient_mu 6.692
_exptl_absorpt_correction_T_max 1.00000
_exptl_absorpt_correction_T_min 0.40367
_exptl_absorpt_correction_type multi-scan
_exptl_absorpt_process_details
;
CrysAlisPro, Agilent Technologies,
Version 1.171.36.28 (release 01-02-2013 CrysAlis171 .NET)
(compiled Feb  1 2013,16:14:44)
Empirical absorption correction using spherical harmonics,
 implemented in SCALE3 ABSPACK scaling algorithm.
;
_exptl_crystal_colour colourless
_exptl_crystal_density_diffrn 2.320
_exptl_crystal_density_method 'not measured'
_exptl_crystal_description block
_exptl_crystal_F_000 1052
_exptl_crystal_size_max 0.20
_exptl_crystal_size_mid 0.20
_exptl_crystal_size_min 0.20
_refine_diff_density_max 0.697
_refine_diff_density_min -0.644
_refine_diff_density_rms 0.106
_refine_ls_extinction_method none
_refine_ls_goodness_of_fit_ref 1.070
_refine_ls_hydrogen_treatment constr
_refine_ls_matrix_type full
_refine_ls_number_parameters 274
_refine_ls_number_reflns 7735
_refine_ls_number_restraints 0
_refine_ls_restrained_S_all 1.070
_refine_ls_R_factor_all 0.0243
_refine_ls_R_factor_gt 0.0221
_refine_ls_shift/su_max 0.001
_refine_ls_shift/su_mean 0.000
_refine_ls_structure_factor_coef Fsqd
_refine_ls_weighting_details 'calc w=1/[\s^2^(Fo^2^)+(0.0362P)^2^+1.1172P] where P=(Fo^2^+2Fc^2^)/3'
_refine_ls_weighting_scheme calc
_refine_ls_wR_factor_gt 0.0597
_refine_ls_wR_factor_ref 0.0608
_reflns_number_gt 7248
_reflns_number_total 7735
_reflns_threshold_expression >2sigma(I)
_cod_data_source_file ic5b00327_si_003.cif
_cod_data_source_block shelx_compound_8a
_cod_original_cell_volume 1597.9(5)
_cod_database_code 4346128
_olex2_refinement_description
;
1. Others
 Fixed Uiso: H1(0.038) H2A(0.058) H2B(0.058) H2C(0.058) H3A(0.069) H3B(0.069)
 H3C(0.069) H4(0.042) H5A(0.071) H5B(0.071) H5C(0.071) H6A(0.073) H6B(0.073)
 H6C(0.073) H7A(0.06) H7B(0.06) H7C(0.06) H8(0.039) H9A(0.069) H9B(0.069)
 H9C(0.069) H10(0.041) H11A(0.063) H11B(0.063) H11C(0.063) H12A(0.062)
 H12B(0.062) H12C(0.062) H13(0.052) H14A(0.086) H14B(0.086) H14C(0.086)
 H15A(0.112) H15B(0.112) H15C(0.112) H16(0.041) H17A(0.064) H17B(0.064)
 H17C(0.064) H18A(0.075) H18B(0.075) H18C(0.075)
 Fixed X: H1(0.2707) H2A(0.3347) H2B(0.4356) H2C(0.3983) H3A(0.1762)
 H3B(0.0584) H3C(0.092) H4(-0.0439) H5A(0.0132) H5B(-0.0752) H5C(-0.1327) H6A(-
 0.013) H6B(0.1024) H6C(0.1391) H7A(1.0113) H7B(0.8514) H7C(0.9232) H8(0.985)
 H9A(1.1035) H9B(1.1364) H9C(1.1855) H10(0.9835) H11A(0.8183) H11B(0.7864)
 H11C(0.6986) H12A(0.8288) H12B(0.9856) H12C(0.948) H13(0.7375) H14A(0.6363)
 H14B(0.6876) H14C(0.7964) H15A(0.8111) H15B(0.7071) H15C(0.6531) H16(0.4722)
 H17A(0.2977) H17B(0.2559) H17C(0.3147) H18A(0.5739) H18B(0.6629) H18C(0.5451)
 Fixed Y: H1(1.3411) H2A(1.2345) H2B(1.1865) H2C(1.3237) H3A(1.5062)
 H3B(1.4943) H3C(1.4348) H4(1.3778) H5A(1.133) H5B(1.1904) H5C(1.2583)
 H6A(1.3682) H6B(1.3939) H6C(1.2534) H7A(0.8241) H7B(0.8742) H7C(0.9673)
 H8(0.7406) H9A(0.9153) H9B(0.7928) H9C(0.7733) H10(0.8857) H11A(0.951)
 H11B(1.0634) H11C(0.9833) H12A(0.7412) H12B(0.6875) H12C(0.7228) H13(0.438)
 H14A(0.3232) H14B(0.2678) H14C(0.2672) H15A(0.4639) H15B(0.5993) H15C(0.5332)
 H16(0.373) H17A(0.4741) H17B(0.5568) H17C(0.6036) H18A(0.4872) H18B(0.3535)
 H18C(0.3661)
 Fixed Z: H1(0.2737) H2A(0.0807) H2B(0.1564) H2C(0.1127) H3A(0.1666)
 H3B(0.245) H3C(0.1376) H4(0.3214) H5A(0.3969) H5B(0.3146) H5C(0.4207)
 H6A(0.4842) H6B(0.4136) H6C(0.4509) H7A(0.3841) H7B(0.3804) H7C(0.3549)
 H8(0.2417) H9A(0.198) H9B(0.1305) H9C(0.2315) H10(0.0406) H11A(-0.06)
 H11B(0.0174) H11C(0.0329) H12A(0.0645) H12B(0.078) H12C(-0.0259) H13(0.2159)
 H14A(0.0935) H14B(0.1907) H14C(0.0986) H15A(0.0515) H15B(0.1083) H15C(0.0393)
 H16(0.2879) H17A(0.4211) H17B(0.3303) H17C(0.4086) H18A(0.4093) H18B(0.3469)
 H18C(0.4366)
;

loop_
_space_group_symop_id
_space_group_symop_operation_xyz
1 'x, y, z'
2 '-x, -y, -z'

loop_
_atom_site_label
_atom_site_type_symbol
_atom_site_fract_x
_atom_site_fract_y
_atom_site_fract_z
_atom_site_U_iso_or_equiv
_atom_site_adp_type
_atom_site_occupancy
_atom_site_symmetry_multiplicity
_atom_site_calc_flag
_atom_site_refinement_flags
C1 C 0.2384(3) 1.3244(3) 0.2166(2) 0.0319(6) Uani 1 1 d .
H1 H 0.2707 1.3411 0.2737 0.038 Uiso 1 1 calc R
C2 C 0.3629(4) 1.2616(3) 0.1342(2) 0.0384(7) Uani 1 1 d .
H2A H 0.3347 1.2345 0.0807 0.058 Uiso 1 1 calc R
H2B H 0.4356 1.1865 0.1564 0.058 Uiso 1 1 calc R
H2C H 0.3983 1.3237 0.1127 0.058 Uiso 1 1 calc R
C3 C 0.1318(4) 1.4512(3) 0.1890(3) 0.0458(8) Uani 1 1 d .
H3A H 0.1762 1.5062 0.1666 0.069 Uiso 1 1 calc R
H3B H 0.0584 1.4943 0.2450 0.069 Uiso 1 1 calc R
H3C H 0.0920 1.4348 0.1376 0.069 Uiso 1 1 calc R
C4 C 0.0224(3) 1.2965(3) 0.3450(2) 0.0353(7) Uani 1 1 d .
H4 H -0.0439 1.3778 0.3214 0.042 Uiso 1 1 calc R
C5 C -0.0494(3) 1.2121(4) 0.3717(3) 0.0472(9) Uani 1 1 d .
H5A H 0.0132 1.1330 0.3969 0.071 Uiso 1 1 calc R
H5B H -0.0752 1.1904 0.3146 0.071 Uiso 1 1 calc R
H5C H -0.1327 1.2583 0.4207 0.071 Uiso 1 1 calc R
C6 C 0.0667(4) 1.3311(4) 0.4311(3) 0.0488(9) Uani 1 1 d .
H6A H -0.0130 1.3682 0.4842 0.073 Uiso 1 1 calc R
H6B H 0.1024 1.3939 0.4136 0.073 Uiso 1 1 calc R
H6C H 0.1391 1.2534 0.4509 0.073 Uiso 1 1 calc R
C7 C 0.9370(4) 0.8781(4) 0.3506(2) 0.0398(7) Uani 1 1 d .
H7A H 1.0113 0.8241 0.3841 0.060 Uiso 1 1 calc R
H7B H 0.8514 0.8742 0.3804 0.060 Uiso 1 1 calc R
H7C H 0.9232 0.9673 0.3549 0.060 Uiso 1 1 calc R
C8 C 0.9764(3) 0.8297(3) 0.2456(2) 0.0325(6) Uani 1 1 d .
H8 H 0.9850 0.7406 0.2417 0.039 Uiso 1 1 calc R
C9 C 1.1125(4) 0.8276(4) 0.1971(3) 0.0461(8) Uani 1 1 d .
H9A H 1.1035 0.9153 0.1980 0.069 Uiso 1 1 calc R
H9B H 1.1364 0.7928 0.1305 0.069 Uiso 1 1 calc R
H9C H 1.1855 0.7733 0.2315 0.069 Uiso 1 1 calc R
C10 C 0.8932(3) 0.8830(3) 0.0625(2) 0.0346(6) Uani 1 1 d .
H10 H 0.9835 0.8857 0.0406 0.041 Uiso 1 1 calc R
C11 C 0.7901(4) 0.9785(4) 0.0085(3) 0.0421(7) Uani 1 1 d .
H11A H 0.8183 0.9510 -0.0600 0.063 Uiso 1 1 calc R
H11B H 0.7864 1.0634 0.0174 0.063 Uiso 1 1 calc R
H11C H 0.6986 0.9833 0.0329 0.063 Uiso 1 1 calc R
C12 C 0.9159(4) 0.7465(3) 0.0430(3) 0.0414(7) Uani 1 1 d .
H12A H 0.8288 0.7412 0.0645 0.062 Uiso 1 1 calc R
H12B H 0.9856 0.6875 0.0780 0.062 Uiso 1 1 calc R
H12C H 0.9480 0.7228 -0.0259 0.062 Uiso 1 1 calc R
C13 C 0.6780(4) 0.4477(3) 0.1680(3) 0.0433(8) Uani 1 1 d .
H13 H 0.7375 0.4380 0.2159 0.052 Uiso 1 1 calc R
C14 C 0.7017(4) 0.3146(4) 0.1347(4) 0.0575(11) Uani 1 1 d .
H14A H 0.6363 0.3232 0.0935 0.086 Uiso 1 1 calc R
H14B H 0.6876 0.2678 0.1907 0.086 Uiso 1 1 calc R
H14C H 0.7964 0.2672 0.0986 0.086 Uiso 1 1 calc R
C15 C 0.7157(5) 0.5172(4) 0.0844(4) 0.0748(16) Uani 1 1 d .
H15A H 0.8111 0.4639 0.0515 0.112 Uiso 1 1 calc R
H15B H 0.7071 0.5993 0.1083 0.112 Uiso 1 1 calc R
H15C H 0.6531 0.5332 0.0393 0.112 Uiso 1 1 calc R
C16 C 0.4664(3) 0.4522(3) 0.3185(2) 0.0344(6) Uani 1 1 d .
H16 H 0.4722 0.3730 0.2879 0.041 Uiso 1 1 calc R
C17 C 0.3208(4) 0.5284(3) 0.3746(3) 0.0427(8) Uani 1 1 d .
H17A H 0.2977 0.4741 0.4211 0.064 Uiso 1 1 calc R
H17B H 0.2559 0.5568 0.3303 0.064 Uiso 1 1 calc R
H17C H 0.3147 0.6036 0.4086 0.064 Uiso 1 1 calc R
C18 C 0.5714(4) 0.4111(4) 0.3836(3) 0.0501(9) Uani 1 1 d .
H18A H 0.5739 0.4872 0.4093 0.075 Uiso 1 1 calc R
H18B H 0.6629 0.3535 0.3469 0.075 Uiso 1 1 calc R
H18C H 0.5451 0.3661 0.4366 0.075 Uiso 1 1 calc R
Cu1 Cu 0.33502(4) 1.03574(4) 0.30059(3) 0.03317(8) Uani 1 1 d .
Cu2 Cu 0.65240(4) 0.89139(4) 0.25100(3) 0.03427(9) Uani 1 1 d .
Cu3 Cu 0.49275(4) 0.73226(4) 0.28755(3) 0.03391(9) Uani 1 1 d .
Cu4 Cu 0.50826(4) 0.89259(4) 0.43451(3) 0.03361(9) Uani 1 1 d .
I1 I 0.497831(18) 1.113630(17) 0.375563(13) 0.02736(5) Uani 1 1 d .
I2 I 0.488851(18) 0.885267(17) 0.141668(13) 0.02790(5) Uani 1 1 d .
I3 I 0.725745(18) 0.682006(17) 0.352140(14) 0.03002(5) Uani 1 1 d .
I4 I 0.277389(18) 0.883230(17) 0.419226(13) 0.02751(5) Uani 1 1 d .
S1 S 0.16674(7) 1.21060(7) 0.24613(5) 0.02944(14) Uani 1 1 d .
S2 S 0.83341(7) 0.93675(7) 0.18937(5) 0.02982(14) Uani 1 1 d .
S3 S 0.49774(8) 0.54964(7) 0.22359(6) 0.03132(15) Uani 1 1 d .

loop_
_atom_site_aniso_label
_atom_site_aniso_U_11
_atom_site_aniso_U_22
_atom_site_aniso_U_33
_atom_site_aniso_U_23
_atom_site_aniso_U_13
_atom_site_aniso_U_12
C1 0.0361(15) 0.0291(14) 0.0309(15) 0.0044(11) -0.0060(12) -0.0152(12)
C2 0.0414(17) 0.0329(16) 0.0364(17) 0.0043(13) 0.0003(13) -0.0158(13)
C3 0.0459(19) 0.0283(16) 0.057(2) 0.0100(15) -0.0070(16) -0.0128(14)
C4 0.0288(14) 0.0274(14) 0.0408(17) 0.0036(12) -0.0014(12) -0.0068(11)
C5 0.0293(16) 0.0425(19) 0.066(3) 0.0096(17) -0.0041(15) -0.0149(14)
C6 0.048(2) 0.053(2) 0.0402(19) -0.0093(16) 0.0086(15) -0.0233(17)
C7 0.0473(18) 0.0510(19) 0.0321(16) 0.0039(14) -0.0113(14) -0.0304(16)
C8 0.0319(14) 0.0367(15) 0.0317(15) 0.0058(12) -0.0082(12) -0.0171(12)
C9 0.0324(16) 0.068(2) 0.0391(18) 0.0099(17) -0.0096(14) -0.0233(16)
C10 0.0334(15) 0.0454(17) 0.0250(14) 0.0034(12) -0.0048(11) -0.0181(13)
C11 0.0481(19) 0.0488(19) 0.0329(17) 0.0126(14) -0.0135(14) -0.0233(16)
C12 0.0420(17) 0.0419(18) 0.0334(17) -0.0046(14) -0.0045(13) -0.0133(15)
C13 0.0376(17) 0.0288(15) 0.054(2) -0.0023(14) 0.0054(15) -0.0120(13)
C14 0.053(2) 0.0307(17) 0.075(3) -0.0109(18) 0.009(2) -0.0137(16)
C15 0.071(3) 0.036(2) 0.081(3) -0.002(2) 0.039(3) -0.0119(19)
C16 0.0406(16) 0.0304(15) 0.0364(16) 0.0045(12) -0.0079(13) -0.0197(13)
C17 0.0458(18) 0.0411(18) 0.045(2) 0.0000(15) 0.0009(15) -0.0258(15)
C18 0.061(2) 0.054(2) 0.049(2) 0.0174(17) -0.0225(18) -0.0332(19)
Cu1 0.03603(19) 0.02767(18) 0.0330(2) 0.00306(14) -0.00413(15) -0.01283(15)
Cu2 0.03197(18) 0.0397(2) 0.03153(19) 0.00457(16) -0.00697(15) -0.01625(16)
Cu3 0.03329(19) 0.02951(18) 0.0361(2) 0.00064(15) -0.00311(15) -0.01289(15)
Cu4 0.03269(18) 0.03345(19) 0.0344(2) 0.00472(15) -0.00634(15) -0.01471(15)
I1 0.03042(9) 0.02517(9) 0.02713(9) 0.00161(7) -0.00615(7) -0.01279(7)
I2 0.02891(9) 0.02686(9) 0.02545(9) 0.00064(7) -0.00554(7) -0.01012(7)
I3 0.02704(9) 0.02659(9) 0.03522(11) 0.00282(7) -0.00628(7) -0.01089(7)
I4 0.02623(9) 0.02792(9) 0.02869(10) 0.00195(7) -0.00402(7) -0.01287(7)
S1 0.0311(3) 0.0271(3) 0.0297(3) 0.0017(3) -0.0065(3) -0.0125(3)
S2 0.0312(3) 0.0295(3) 0.0277(3) 0.0023(3) -0.0052(3) -0.0128(3)
S3 0.0327(3) 0.0274(3) 0.0320(4) 0.0013(3) -0.0038(3) -0.0128(3)

loop_
_atom_type_symbol
_atom_type_description
_atom_type_scat_dispersion_real
_atom_type_scat_dispersion_imag
_atom_type_scat_source
C C 0.0033 0.0016 'International Tables Vol C Tables 4.2.6.8 and 6.1.1.4'
H H 0.0000 0.0000 'International Tables Vol C Tables 4.2.6.8 and 6.1.1.4'
S S 0.1246 0.1234 'International Tables Vol C Tables 4.2.6.8 and 6.1.1.4'
Cu Cu 0.3201 1.2651 'International Tables Vol C Tables 4.2.6.8 and 6.1.1.4'
I I -0.4742 1.8119 'International Tables Vol C Tables 4.2.6.8 and 6.1.1.4'

loop_
_geom_angle_atom_site_label_1
_geom_angle_atom_site_label_2
_geom_angle_atom_site_label_3
_geom_angle
_geom_angle_site_symmetry_1
_geom_angle_site_symmetry_3
C2 C1 S1 107.7(2) . .
C3 C1 C2 110.9(3) . .
C3 C1 S1 111.6(2) . .
C5 C4 C6 111.5(3) . .
C5 C4 S1 107.0(2) . .
C6 C4 S1 113.1(2) . .
C7 C8 S2 106.2(2) . .
C9 C8 C7 111.7(3) . .
C9 C8 S2 111.9(2) . .
C11 C10 C12 112.3(3) . .
C11 C10 S2 107.5(2) . .
C12 C10 S2 113.0(2) . .
C14 C13 S3 112.3(3) . .
C15 C13 C14 111.0(4) . .
C15 C13 S3 107.2(3) . .
C17 C16 C18 111.4(3) . .
C17 C16 S3 108.0(2) . .
C18 C16 S3 112.7(2) . .
I1 Cu1 Cu4 56.119(16) . .
I2 Cu1 Cu4 97.98(2) . .
I2 Cu1 I1 107.43(2) . .
I4 Cu1 Cu4 56.978(17) . .
I4 Cu1 I1 108.01(2) . .
I4 Cu1 I2 104.87(2) . .
S1 Cu1 Cu4 156.37(3) . .
S1 Cu1 I1 108.83(3) . .
S1 Cu1 I2 104.41(3) . .
S1 Cu1 I4 122.34(3) . .
Cu4 Cu2 Cu3 59.655(19) . .
Cu4 Cu2 I1 56.31(2) . .
I1 Cu2 Cu3 105.41(2) . .
I2 Cu2 Cu3 56.152(17) . .
I2 Cu2 Cu4 102.46(2) . .
I2 Cu2 I1 106.52(2) . .
I2 Cu2 I3 108.40(2) . .
I3 Cu2 Cu3 55.769(16) . .
I3 Cu2 Cu4 57.90(2) . .
I3 Cu2 I1 109.88(2) . .
S2 Cu2 Cu3 157.28(3) . .
S2 Cu2 Cu4 135.22(3) . .
S2 Cu2 I1 97.05(3) . .
S2 Cu2 I2 120.57(3) . .
S2 Cu2 I3 113.30(3) . .
Cu4 Cu3 Cu2 55.715(18) . .
I2 Cu3 Cu2 53.654(16) . .
I2 Cu3 Cu4 97.34(2) . .
I2 Cu3 I3 105.39(2) . .
I3 Cu3 Cu2 55.061(17) . .
I3 Cu3 Cu4 56.13(2) . .
I4 Cu3 Cu2 101.20(2) . .
I4 Cu3 Cu4 56.432(19) . .
I4 Cu3 I2 103.58(2) . .
I4 Cu3 I3 108.57(2) . .
S3 Cu3 Cu2 138.85(3) . .
S3 Cu3 Cu4 155.88(3) . .
S3 Cu3 I2 106.47(3) . .
S3 Cu3 I3 112.16(3) . .
S3 Cu3 I4 119.41(3) . .
Cu1 Cu4 Cu3 65.89(2) . .
Cu2 Cu4 Cu1 65.51(2) . .
Cu2 Cu4 Cu3 64.63(2) . .
I1 Cu4 Cu1 58.469(17) . .
I1 Cu4 Cu1 139.58(2) 2_676 .
I1 Cu4 Cu2 148.19(2) 2_676 .
I1 Cu4 Cu2 62.35(2) . .
I1 Cu4 Cu3 135.80(2) 2_676 .
I1 Cu4 Cu3 114.18(2) . .
I1 Cu4 I1 109.58(2) . 2_676
I1 Cu4 I3 116.31(2) . .
I3 Cu4 Cu1 112.48(2) . .
I3 Cu4 Cu2 58.89(2) . .
I3 Cu4 Cu3 57.82(2) . .
I3 Cu4 I1 107.22(3) . 2_676
I4 Cu4 Cu1 56.179(17) . .
I4 Cu4 Cu2 108.72(2) . .
I4 Cu4 Cu3 56.81(2) . .
I4 Cu4 I1 109.42(2) . .
I4 Cu4 I1 102.96(2) . 2_676
I4 Cu4 I3 110.48(2) . .
Cu1 I1 Cu2 67.59(2) . .
Cu4 I1 Cu1 65.412(19) . .
Cu4 I1 Cu1 119.062(19) 2_676 .
Cu4 I1 Cu2 61.339(19) . .
Cu4 I1 Cu2 121.80(2) 2_676 .
Cu4 I1 Cu4 70.42(2) . 2_676
Cu1 I2 Cu3 72.03(2) . .
Cu2 I2 Cu1 71.10(2) . .
Cu2 I2 Cu3 70.19(2) . .
Cu2 I3 Cu3 69.17(2) . .
Cu4 I3 Cu2 63.21(2) . .
Cu4 I3 Cu3 66.04(2) . .
Cu1 I4 Cu3 73.66(2) . .
Cu1 I4 Cu4 66.84(2) . .
Cu4 I4 Cu3 66.75(2) . .
C1 S1 C4 102.88(14) . .
C1 S1 Cu1 106.11(11) . .
C4 S1 Cu1 109.93(11) . .
C8 S2 Cu2 105.52(10) . .
C10 S2 C8 104.07(15) . .
C10 S2 Cu2 109.23(11) . .
C13 S3 Cu3 106.11(12) . .
C16 S3 C13 102.08(16) . .
C16 S3 Cu3 110.70(11) . .

loop_
_geom_bond_atom_site_label_1
_geom_bond_atom_site_label_2
_geom_bond_distance
_geom_bond_site_symmetry_2
C1 C2 1.531(4) .
C1 C3 1.518(4) .
C1 S1 1.825(3) .
C4 C5 1.514(5) .
C4 C6 1.520(5) .
C4 S1 1.826(3) .
C7 C8 1.521(5) .
C8 C9 1.520(5) .
C8 S2 1.827(3) .
C10 C11 1.506(5) .
C10 C12 1.517(5) .
C10 S2 1.824(3) .
C13 C14 1.523(5) .
C13 C15 1.518(6) .
C13 S3 1.829(3) .
C16 C17 1.513(5) .
C16 C18 1.516(5) .
C16 S3 1.822(3) .
Cu1 Cu4 2.8952(9) .
Cu1 I1 2.7138(6) .
Cu1 I2 2.6798(9) .
Cu1 I4 2.6161(6) .
Cu1 S1 2.2945(10) .
Cu2 Cu3 3.0483(7) .
Cu2 Cu4 2.7875(9) .
Cu2 I1 2.8138(9) .
Cu2 I2 2.6096(7) .
Cu2 I3 2.6736(7) .
Cu2 S2 2.2987(9) .
Cu3 Cu4 2.9114(8) .
Cu3 I2 2.6908(7) .
Cu3 I3 2.6965(7) .
Cu3 I4 2.6518(9) .
Cu3 S3 2.3055(9) .
Cu4 I1 2.6862(8) 2_676
Cu4 I1 2.6433(6) .
Cu4 I3 2.6454(9) .
Cu4 I4 2.6402(6) .
I1 Cu4 2.6862(8) 2_676
